data_7229879
loop_
_publ_author_name
'Kalaiarasi, G.'
'Jeya Rajkumar, S. Rex'
'Dharani, S.'
'Ma\/lecki, J. G.'
'Prabhakaran, R.'

_publ_section_title
;
 An investigation on 3-acetyl-7-methoxy-coumarin Schiff bases and their
 Ru(ii) metallates with potent antiproliferative activity and enhanced LDH
 and NO release
;
_journal_issue 3
_journal_name_full 'RSC Advances'
_journal_page_first 1539
_journal_paper_doi 10.1039/C7RA12104K
_journal_volume 8
_journal_year 2018
_chemical_formula_moiety 'C56 H45 N3 O4 P2 Ru S'
_chemical_formula_sum 'C56 H45 N3 O4 P2 Ru S'
_chemical_formula_weight 1019.02
_chemical_name_systematic
;
 ?
;
_space_group_crystal_system triclinic
_space_group_IT_number 2
_space_group_name_Hall '-P 1'
_space_group_name_H-M_alt 'P -1'
_symmetry_space_group_name_Hall '-P 1'
_symmetry_space_group_name_H-M 'P -1'
_atom_sites_solution_hydrogens mixed
_atom_sites_solution_primary heavy
_audit_creation_date 2017-05-20
_audit_creation_method
;
Olex2 1.2
(compiled 2017.03.28 svn.r3405 for OlexSys, GUI svn.r5337)
;
_audit_update_record
;
2017-10-16 deposited with the CCDC.
2017-12-18 downloaded from the CCDC.
;
_cell_angle_alpha 85.881(3)
_cell_angle_beta 85.582(3)
_cell_angle_gamma 69.949(3)
_cell_formula_units_Z 2
_cell_length_a 13.3038(5)
_cell_length_b 13.4870(5)
_cell_length_c 14.3074(5)
_cell_measurement_reflns_used 7965
_cell_measurement_temperature 295(2)
_cell_measurement_theta_max 29.1630
_cell_measurement_theta_min 3.8570
_cell_volume 2401.56(16)
_computing_cell_refinement 'CrysAlisPro 1.171.38.46 (Rigaku OD, 2015)'
_computing_data_collection 'CrysAlisPro 1.171.38.46 (Rigaku OD, 2015)'
_computing_data_reduction 'CrysAlisPro 1.171.38.46 (Rigaku OD, 2015)'
_computing_molecular_graphics 'Olex2 (Dolomanov et al., 2009)'
_computing_publication_material 'Olex2 (Dolomanov et al., 2009)'
_computing_structure_refinement 'ShelXL (Sheldrick, 2015)'
_computing_structure_solution 'ShelXS (Sheldrick, 2008)'
_diffrn_ambient_temperature 295(2)
_diffrn_detector 'CCD plate'
_diffrn_detector_area_resol_mean 10.4015
_diffrn_detector_type Atlas
_diffrn_measured_fraction_theta_full 0.997
_diffrn_measured_fraction_theta_max 0.842
_diffrn_measurement_details
;
List of Runs (angles in degrees, time in seconds):

  # Type    Start    End  Width  t~exp~   \w     \q     \k     \f   Frames
#--------------------------------------------------------------------------
  1  \w    -79.00 -34.00   1.00   56.46    --    9.75-179.00-120.00   45
  2  \w    -18.00  83.00   1.00   56.46    --    9.75  57.00-150.00  101
  3  \w    -61.00  38.00   1.00   56.46    --    9.75 -57.00  60.00   99
  4  \w    -77.00  12.00   1.00   56.46    --  -11.62 -77.00 -60.00   89
;
_diffrn_measurement_device 'four-circle diffractometer'
_diffrn_measurement_device_type 'Xcalibur, Atlas, Gemini ultra'
_diffrn_measurement_method '\w scans'
_diffrn_orient_matrix_type 'CrysAlisPro convention (1999,Acta A55,543-557)'
_diffrn_orient_matrix_UB_11 0.0493165000
_diffrn_orient_matrix_UB_12 -0.0372173000
_diffrn_orient_matrix_UB_13 -0.0161207000
_diffrn_orient_matrix_UB_21 0.0199427000
_diffrn_orient_matrix_UB_22 0.0417329000
_diffrn_orient_matrix_UB_23 -0.0134266000
_diffrn_orient_matrix_UB_31 0.0200342000
_diffrn_orient_matrix_UB_32 -0.0038768000
_diffrn_orient_matrix_UB_33 0.0451452000
_diffrn_radiation_monochromator graphite
_diffrn_radiation_probe x-ray
_diffrn_radiation_type MoK\a
_diffrn_radiation_wavelength 0.71073
_diffrn_reflns_av_R_equivalents 0.0376
_diffrn_reflns_av_unetI/netI 0.0648
_diffrn_reflns_Laue_measured_fraction_full 0.997
_diffrn_reflns_Laue_measured_fraction_max 0.842
_diffrn_reflns_limit_h_max 17
_diffrn_reflns_limit_h_min -17
_diffrn_reflns_limit_k_max 18
_diffrn_reflns_limit_k_min -18
_diffrn_reflns_limit_l_max 15
_diffrn_reflns_limit_l_min -19
_diffrn_reflns_number 22145
_diffrn_reflns_point_group_measured_fraction_full 0.997
_diffrn_reflns_point_group_measured_fraction_max 0.842
_diffrn_reflns_theta_full 25.242
_diffrn_reflns_theta_max 29.370
_diffrn_reflns_theta_min 3.315
_diffrn_source 'fine-focus sealed X-ray tube'
_diffrn_source_type 'Enhance (Mo) X-ray Source'
_exptl_absorpt_coefficient_mu 0.487
_exptl_absorpt_correction_T_max 1.00000
_exptl_absorpt_correction_T_min 0.73431
_exptl_absorpt_correction_type multi-scan
_exptl_absorpt_process_details
;
CrysAlisPro 1.171.38.46 (Rigaku Oxford Diffraction, 2015)
Empirical absorption correction using spherical harmonics,
 implemented in SCALE3 ABSPACK scaling algorithm.
;
_exptl_crystal_colour violet
_exptl_crystal_density_diffrn 1.409
_exptl_crystal_description plate
_exptl_crystal_F_000 1048
_exptl_crystal_size_max 0.31
_exptl_crystal_size_mid 0.13
_exptl_crystal_size_min 0.01
_refine_diff_density_max 0.569
_refine_diff_density_min -0.477
_refine_diff_density_rms 0.070
_refine_ls_extinction_method none
_refine_ls_goodness_of_fit_ref 1.016
_refine_ls_hydrogen_treatment mixed
_refine_ls_matrix_type full
_refine_ls_number_parameters 610
_refine_ls_number_reflns 11129
_refine_ls_number_restraints 0
_refine_ls_restrained_S_all 1.016
_refine_ls_R_factor_all 0.0689
_refine_ls_R_factor_gt 0.0425
_refine_ls_shift/su_max 0.001
_refine_ls_shift/su_mean 0.000
_refine_ls_structure_factor_coef Fsqd
_refine_ls_weighting_details 'w=1/[\s^2^(Fo^2^)+(0.0370P)^2^+0.0920P] where P=(Fo^2^+2Fc^2^)/3'
_refine_ls_weighting_scheme calc
_refine_ls_wR_factor_gt 0.0824
_refine_ls_wR_factor_ref 0.0916
_reflns_Friedel_coverage 0.000
_reflns_number_gt 8210
_reflns_number_total 11129
_reflns_threshold_expression 'I > 2\s(I)'
_cod_data_source_file c7ra12104k2.cif
_cod_data_source_block ruh7a5a
_cod_database_code 7229879
_shelxl_version_number 2014-3
_chemical_oxdiff_formula 'Ru1 P2 S1 N3 O4 C56 H45'
_shelx_space_group_comment
;
The symmetry employed for this shelxl refinement is uniquely defined
by the following loop, which should always be used as a source of
symmetry information in preference to the above space-group names.
They are only intended as comments.
;
_reflns_odcompleteness_completeness 99.74
_reflns_odcompleteness_iscentric 1
_reflns_odcompleteness_theta 26.32
_olex2_refinement_description
;
1. Fixed Uiso
 At 1.2 times of:
  All C(H) groups
 At 1.5 times of:
  All C(H,H,H) groups
2.a Aromatic/amide H refined with riding coordinates:
 C8(H8), C10(H10), C11(H11), C16(H16), C17(H17), C18(H18), C19(H19), C20(H20),
 C22(H22), C23(H23), C24(H24), C25(H25), C26(H26), C28(H28), C29(H29), C30(H30),
  C31(H31), C32(H32), C34(H34), C35(H35), C36(H36), C37(H37), C38(H38),
 C40(H40), C41(H41), C42(H42), C43(H43), C44(H44), C46(H46), C47(H47), C48(H48),
  C49(H49), C50(H50), C52(H52), C53(H53), C54(H54), C55(H55), C56(H56)
2.b Idealised Me refined as rotating group:
 C4(H4A,H4B,H4C), C14(H14A,H14B,H14C)
;
_olex2_submission_special_instructions 'No special instructions were received'
_oxdiff_exptl_absorpt_empirical_details
;
Empirical correction (ABSPACK) includes:
- Absorption correction using spherical harmonics
- Frame scaling
;
_oxdiff_exptl_absorpt_empirical_full_max 1.569
_oxdiff_exptl_absorpt_empirical_full_min 0.782

loop_
_space_group_symop_operation_xyz
'x, y, z'
'-x, -y, -z'

loop_
_atom_site_label
_atom_site_type_symbol
_atom_site_fract_x
_atom_site_fract_y
_atom_site_fract_z
_atom_site_U_iso_or_equiv
_atom_site_adp_type
_atom_site_occupancy
_atom_site_site_symmetry_order
_atom_site_calc_flag
_atom_site_refinement_flags_posn
Ru1 Ru 0.67011(2) 0.76220(2) 0.67975(2) 0.02317(7) Uani 1 1 d .
S1 S 0.57239(5) 0.73322(5) 0.82477(5) 0.03476(17) Uani 1 1 d .
P1 P 0.58471(5) 0.66290(5) 0.60543(4) 0.02606(15) Uani 1 1 d .
P2 P 0.74266(5) 0.86406(5) 0.76521(5) 0.02916(16) Uani 1 1 d .
O1 O 0.51528(15) 0.96427(15) 0.60138(14) 0.0464(5) Uani 1 1 d .
O2 O 0.99129(14) 0.67765(15) 0.46880(13) 0.0416(5) Uani 1 1 d .
O3 O 1.07222(15) 0.55860(18) 0.57464(16) 0.0608(7) Uani 1 1 d .
O4 O 0.83524(19) 0.90864(18) 0.21375(14) 0.0638(7) Uani 1 1 d .
N1 N 0.78027(16) 0.62442(15) 0.73451(14) 0.0265(5) Uani 1 1 d .
N2 N 0.76190(17) 0.56852(16) 0.81582(15) 0.0330(5) Uani 1 1 d .
N3 N 0.6399(2) 0.5664(2) 0.93799(19) 0.0494(8) Uani 1 1 d .
H3 H 0.586(3) 0.597(3) 0.961(2) 0.049(10) Uiso 1 1 d .
C1 C 0.5758(2) 0.8861(2) 0.62937(17) 0.0281(6) Uani 1 1 d .
C2 C 0.6690(2) 0.6142(2) 0.85755(18) 0.0335(6) Uani 1 1 d .
C3 C 0.8735(2) 0.58574(19) 0.69022(17) 0.0286(6) Uani 1 1 d .
C4 C 0.9558(2) 0.4854(2) 0.7239(2) 0.0435(7) Uani 1 1 d .
H4A H 1.0056 0.5016 0.7600 0.065 Uiso 1 1 calc GR
H4B H 0.9935 0.4463 0.6709 0.065 Uiso 1 1 calc GR
H4C H 0.9212 0.4439 0.7623 0.065 Uiso 1 1 calc GR
C5 C 0.88500(19) 0.64812(19) 0.60472(17) 0.0279(6) Uani 1 1 d .
C6 C 0.9868(2) 0.6218(2) 0.5531(2) 0.0366(6) Uani 1 1 d .
C7 C 0.9015(2) 0.7520(2) 0.43414(18) 0.0319(6) Uani 1 1 d .
C8 C 0.9159(2) 0.7909(2) 0.34347(19) 0.0381(7) Uani 1 1 d .
H8 H 0.9824 0.7670 0.3111 0.046 Uiso 1 1 calc R
C9 C 0.8307(2) 0.8648(2) 0.30271(19) 0.0402(7) Uani 1 1 d .
C10 C 0.7326(2) 0.8996(2) 0.35193(19) 0.0395(7) Uani 1 1 d .
H10 H 0.6746 0.9500 0.3241 0.047 Uiso 1 1 calc R
C11 C 0.7201(2) 0.8605(2) 0.44145(18) 0.0344(6) Uani 1 1 d .
H11 H 0.6532 0.8852 0.4732 0.041 Uiso 1 1 calc R
C12 C 0.80469(19) 0.78442(19) 0.48696(17) 0.0276(6) Uani 1 1 d .
C13 C 0.79488(19) 0.73364(19) 0.57908(17) 0.0257(5) Uani 1 1 d .
C14 C 0.9302(4) 0.8685(4) 0.1567(3) 0.0914(15) Uani 1 1 d .
H14A H 0.9199 0.9027 0.0952 0.137 Uiso 1 1 calc GR
H14B H 0.9475 0.7938 0.1521 0.137 Uiso 1 1 calc GR
H14C H 0.9878 0.8819 0.1840 0.137 Uiso 1 1 calc GR
C15 C 0.6862(2) 0.4651(2) 0.9800(2) 0.0435(7) Uani 1 1 d .
C16 C 0.6396(3) 0.4431(3) 1.0646(3) 0.0803(14) Uani 1 1 d .
H16 H 0.5820 0.4955 1.0922 0.096 Uiso 1 1 calc R
C17 C 0.6774(3) 0.3443(3) 1.1088(3) 0.0901(16) Uani 1 1 d .
H17 H 0.6444 0.3303 1.1654 0.108 Uiso 1 1 calc R
C18 C 0.7620(3) 0.2674(3) 1.0705(3) 0.0690(11) Uani 1 1 d .
H18 H 0.7880 0.2009 1.1006 0.083 Uiso 1 1 calc R
C19 C 0.8081(3) 0.2890(3) 0.9878(3) 0.0670(11) Uani 1 1 d .
H19 H 0.8664 0.2363 0.9614 0.080 Uiso 1 1 calc R
C20 C 0.7717(3) 0.3865(3) 0.9413(2) 0.0556(9) Uani 1 1 d .
H20 H 0.8047 0.3991 0.8842 0.067 Uiso 1 1 calc R
C21 C 0.6295(2) 0.52335(19) 0.64546(18) 0.0309(6) Uani 1 1 d .
C22 C 0.5720(3) 0.4886(2) 0.7165(2) 0.0477(8) Uani 1 1 d .
H22 H 0.5077 0.5356 0.7404 0.057 Uiso 1 1 calc R
C23 C 0.6074(3) 0.3857(3) 0.7534(2) 0.0598(10) Uani 1 1 d .
H23 H 0.5675 0.3642 0.8018 0.072 Uiso 1 1 calc R
C24 C 0.7019(3) 0.3154(2) 0.7181(2) 0.0542(9) Uani 1 1 d .
H24 H 0.7252 0.2454 0.7410 0.065 Uiso 1 1 calc R
C25 C 0.7608(3) 0.3485(2) 0.6497(2) 0.0497(8) Uani 1 1 d .
H25 H 0.8251 0.3010 0.6263 0.060 Uiso 1 1 calc R
C26 C 0.7272(2) 0.4514(2) 0.6141(2) 0.0394(7) Uani 1 1 d .
H26 H 0.7702 0.4732 0.5687 0.047 Uiso 1 1 calc R
C27 C 0.4383(2) 0.7020(2) 0.62516(18) 0.0314(6) Uani 1 1 d .
C28 C 0.3852(2) 0.6397(2) 0.5926(2) 0.0481(8) Uani 1 1 d .
H28 H 0.4241 0.5787 0.5617 0.058 Uiso 1 1 calc R
C29 C 0.2751(2) 0.6678(3) 0.6058(2) 0.0538(8) Uani 1 1 d .
H29 H 0.2405 0.6248 0.5849 0.065 Uiso 1 1 calc R
C30 C 0.2169(2) 0.7582(2) 0.6493(2) 0.0456(8) Uani 1 1 d .
H30 H 0.1429 0.7768 0.6578 0.055 Uiso 1 1 calc R
C31 C 0.2672(2) 0.8218(2) 0.6807(2) 0.0410(7) Uani 1 1 d .
H31 H 0.2273 0.8839 0.7095 0.049 Uiso 1 1 calc R
C32 C 0.3780(2) 0.7930(2) 0.66921(18) 0.0339(6) Uani 1 1 d .
H32 H 0.4120 0.8356 0.6916 0.041 Uiso 1 1 calc R
C33 C 0.5981(2) 0.6716(2) 0.47653(17) 0.0297(6) Uani 1 1 d .
C34 C 0.5165(2) 0.7439(3) 0.4270(2) 0.0484(8) Uani 1 1 d .
H34 H 0.4528 0.7820 0.4588 0.058 Uiso 1 1 calc R
C35 C 0.5290(3) 0.7597(3) 0.3307(2) 0.0616(10) Uani 1 1 d .
H35 H 0.4744 0.8096 0.2985 0.074 Uiso 1 1 calc R
C36 C 0.6204(3) 0.7029(3) 0.2830(2) 0.0561(9) Uani 1 1 d .
H36 H 0.6275 0.7124 0.2181 0.067 Uiso 1 1 calc R
C37 C 0.7020(3) 0.6317(3) 0.3304(2) 0.0556(9) Uani 1 1 d .
H37 H 0.7647 0.5926 0.2978 0.067 Uiso 1 1 calc R
C38 C 0.6916(2) 0.6178(2) 0.4270(2) 0.0439(7) Uani 1 1 d .
H38 H 0.7487 0.5713 0.4589 0.053 Uiso 1 1 calc R
C39 C 0.8188(2) 0.9376(2) 0.69662(19) 0.0355(6) Uani 1 1 d .
C40 C 0.7704(3) 0.9988(3) 0.6201(2) 0.0524(8) Uani 1 1 d .
H40 H 0.7047 0.9969 0.6038 0.063 Uiso 1 1 calc R
C41 C 0.8172(3) 1.0626(3) 0.5673(3) 0.0666(10) Uani 1 1 d .
H41 H 0.7824 1.1046 0.5171 0.080 Uiso 1 1 calc R
C42 C 0.9147(3) 1.0640(3) 0.5888(3) 0.0679(11) Uani 1 1 d .
H42 H 0.9472 1.1058 0.5526 0.082 Uiso 1 1 calc R
C43 C 0.9641(3) 1.0041(3) 0.6635(3) 0.0695(11) Uani 1 1 d .
H43 H 1.0307 1.0052 0.6779 0.083 Uiso 1 1 calc R
C44 C 0.9168(2) 0.9414(2) 0.7186(3) 0.0550(9) Uani 1 1 d .
H44 H 0.9509 0.9020 0.7703 0.066 Uiso 1 1 calc R
C45 C 0.8286(2) 0.7843(2) 0.8560(2) 0.0416(7) Uani 1 1 d .
C46 C 0.9334(3) 0.7205(2) 0.8330(3) 0.0543(9) Uani 1 1 d .
H46 H 0.9634 0.7235 0.7725 0.065 Uiso 1 1 calc R
C47 C 0.9926(3) 0.6518(3) 0.9022(3) 0.0767(13) Uani 1 1 d .
H47 H 1.0632 0.6100 0.8883 0.092 Uiso 1 1 calc R
C48 C 0.9470(5) 0.6460(4) 0.9905(4) 0.0941(17) Uani 1 1 d .
H48 H 0.9868 0.5989 1.0358 0.113 Uiso 1 1 calc R
C49 C 0.8449(4) 0.7076(4) 1.0133(3) 0.0868(14) Uani 1 1 d .
H49 H 0.8150 0.7033 1.0737 0.104 Uiso 1 1 calc R
C50 C 0.7859(3) 0.7766(3) 0.9461(2) 0.0608(10) Uani 1 1 d .
H50 H 0.7159 0.8188 0.9617 0.073 Uiso 1 1 calc R
C51 C 0.6470(2) 0.9724(2) 0.83136(18) 0.0375(7) Uani 1 1 d .
C52 C 0.5376(2) 0.9929(2) 0.8360(2) 0.0433(7) Uani 1 1 d .
H52 H 0.5099 0.9506 0.8049 0.052 Uiso 1 1 calc R
C53 C 0.4687(3) 1.0753(2) 0.8863(2) 0.0551(9) Uani 1 1 d .
H53 H 0.3953 1.0880 0.8886 0.066 Uiso 1 1 calc R
C54 C 0.5076(4) 1.1383(3) 0.9326(2) 0.0663(11) Uani 1 1 d .
H54 H 0.4609 1.1933 0.9668 0.080 Uiso 1 1 calc R
C55 C 0.6136(4) 1.1204(3) 0.9288(3) 0.0740(11) Uani 1 1 d .
H55 H 0.6396 1.1638 0.9602 0.089 Uiso 1 1 calc R
C56 C 0.6854(3) 1.0380(3) 0.8784(2) 0.0631(10) Uani 1 1 d .
H56 H 0.7585 1.0268 0.8763 0.076 Uiso 1 1 calc R

loop_
_atom_site_aniso_label
_atom_site_aniso_U_11
_atom_site_aniso_U_22
_atom_site_aniso_U_33
_atom_site_aniso_U_23
_atom_site_aniso_U_13
_atom_site_aniso_U_12
Ru1 0.01875(10) 0.02265(11) 0.02706(11) -0.00257(8) 0.00225(8) -0.00612(8)
S1 0.0311(4) 0.0353(4) 0.0333(3) -0.0012(3) 0.0080(3) -0.0075(3)
P1 0.0202(3) 0.0260(3) 0.0316(3) -0.0059(3) 0.0027(3) -0.0073(3)
P2 0.0284(4) 0.0283(4) 0.0320(3) -0.0043(3) -0.0013(3) -0.0107(3)
O1 0.0350(11) 0.0397(11) 0.0504(12) 0.0088(10) -0.0003(10) 0.0028(10)
O2 0.0235(9) 0.0485(12) 0.0453(11) 0.0051(10) 0.0090(9) -0.0063(9)
O3 0.0230(10) 0.0704(15) 0.0690(15) 0.0180(13) 0.0080(10) 0.0033(10)
O4 0.0709(16) 0.0687(15) 0.0392(12) 0.0112(12) 0.0166(11) -0.0145(13)
N1 0.0270(11) 0.0250(11) 0.0278(10) -0.0002(9) 0.0004(9) -0.0099(9)
N2 0.0323(12) 0.0307(12) 0.0342(12) 0.0039(10) 0.0027(10) -0.0105(10)
N3 0.0433(16) 0.0484(16) 0.0442(15) 0.0104(14) 0.0148(13) -0.0057(14)
C1 0.0244(13) 0.0311(14) 0.0291(13) -0.0051(12) 0.0061(11) -0.0107(11)
C2 0.0342(15) 0.0365(15) 0.0316(14) -0.0004(12) 0.0032(12) -0.0155(12)
C3 0.0243(13) 0.0270(13) 0.0328(13) -0.0040(12) 0.0003(11) -0.0064(11)
C4 0.0334(15) 0.0396(16) 0.0465(17) 0.0050(14) 0.0021(13) -0.0004(13)
C5 0.0205(12) 0.0289(13) 0.0325(13) -0.0043(12) 0.0033(11) -0.0065(10)
C6 0.0258(14) 0.0376(15) 0.0424(16) -0.0022(13) 0.0038(12) -0.0068(12)
C7 0.0265(13) 0.0286(14) 0.0401(15) -0.0021(12) 0.0047(12) -0.0102(11)
C8 0.0317(15) 0.0403(16) 0.0391(15) -0.0046(13) 0.0137(13) -0.0109(13)
C9 0.0489(18) 0.0393(16) 0.0325(14) 0.0015(13) 0.0072(13) -0.0178(14)
C10 0.0381(16) 0.0338(15) 0.0398(15) 0.0068(13) 0.0004(13) -0.0057(13)
C11 0.0283(14) 0.0331(14) 0.0384(15) -0.0017(13) 0.0062(12) -0.0075(12)
C12 0.0246(13) 0.0240(13) 0.0351(14) -0.0041(11) 0.0032(11) -0.0097(10)
C13 0.0216(12) 0.0254(13) 0.0321(13) -0.0052(11) 0.0003(11) -0.0102(10)
C14 0.105(4) 0.113(4) 0.051(2) 0.002(2) 0.025(2) -0.038(3)
C15 0.0418(17) 0.0471(18) 0.0404(16) 0.0104(15) 0.0003(14) -0.0167(15)
C16 0.070(3) 0.070(2) 0.068(2) 0.027(2) 0.030(2) 0.004(2)
C17 0.080(3) 0.091(3) 0.076(3) 0.042(3) 0.024(2) -0.015(3)
C18 0.067(2) 0.059(2) 0.075(2) 0.030(2) 0.000(2) -0.021(2)
C19 0.062(2) 0.051(2) 0.072(2) 0.0128(19) 0.012(2) -0.0052(18)
C20 0.056(2) 0.0512(19) 0.0485(18) 0.0122(17) 0.0108(16) -0.0104(17)
C21 0.0315(14) 0.0279(14) 0.0364(14) -0.0060(12) -0.0003(12) -0.0136(11)
C22 0.0483(18) 0.0349(16) 0.0554(19) -0.0036(15) 0.0135(16) -0.0115(14)
C23 0.066(2) 0.047(2) 0.066(2) 0.0060(18) 0.0158(19) -0.0245(18)
C24 0.063(2) 0.0319(16) 0.067(2) 0.0074(16) -0.0058(19) -0.0178(16)
C25 0.0436(18) 0.0354(16) 0.062(2) -0.0025(16) -0.0019(16) -0.0032(14)
C26 0.0354(15) 0.0356(15) 0.0431(16) 0.0009(13) 0.0044(13) -0.0088(13)
C27 0.0226(13) 0.0354(15) 0.0366(14) -0.0067(12) 0.0033(11) -0.0104(11)
C28 0.0321(16) 0.0503(18) 0.066(2) -0.0263(16) 0.0036(15) -0.0162(14)
C29 0.0351(17) 0.062(2) 0.074(2) -0.0174(18) -0.0028(16) -0.0271(16)
C30 0.0211(14) 0.0557(19) 0.0586(19) 0.0008(17) 0.0016(14) -0.0129(14)
C31 0.0279(14) 0.0373(16) 0.0522(17) -0.0006(14) 0.0059(13) -0.0056(12)
C32 0.0266(14) 0.0338(15) 0.0407(15) -0.0010(13) 0.0001(12) -0.0100(12)
C33 0.0303(14) 0.0280(13) 0.0330(13) -0.0027(12) -0.0018(11) -0.0126(11)
C34 0.0361(16) 0.057(2) 0.0449(17) -0.0009(16) -0.0063(14) -0.0062(15)
C35 0.051(2) 0.076(2) 0.0473(19) 0.0120(19) -0.0155(17) -0.0086(19)
C36 0.070(2) 0.067(2) 0.0325(15) 0.0009(17) -0.0032(17) -0.026(2)
C37 0.056(2) 0.054(2) 0.0437(18) -0.0058(16) 0.0122(16) -0.0051(17)
C38 0.0391(16) 0.0436(17) 0.0397(16) -0.0011(14) 0.0032(14) -0.0033(14)
C39 0.0345(15) 0.0314(14) 0.0446(16) -0.0112(13) 0.0060(13) -0.0161(12)
C40 0.059(2) 0.059(2) 0.0518(18) 0.0063(17) -0.0059(17) -0.0372(18)
C41 0.093(3) 0.066(2) 0.057(2) 0.0059(19) 0.000(2) -0.051(2)
C42 0.076(3) 0.048(2) 0.085(3) -0.014(2) 0.037(2) -0.033(2)
C43 0.0397(19) 0.051(2) 0.125(4) -0.013(2) 0.012(2) -0.0269(17)
C44 0.0388(18) 0.0452(18) 0.086(2) -0.0002(18) -0.0048(17) -0.0203(15)
C45 0.0475(18) 0.0374(16) 0.0471(17) -0.0006(14) -0.0165(15) -0.0211(14)
C46 0.054(2) 0.0419(18) 0.069(2) -0.0079(17) -0.0238(18) -0.0140(16)
C47 0.069(3) 0.053(2) 0.106(3) -0.007(2) -0.049(3) -0.009(2)
C48 0.127(5) 0.069(3) 0.093(4) 0.022(3) -0.069(4) -0.035(3)
C49 0.117(4) 0.096(3) 0.058(2) 0.028(2) -0.036(3) -0.050(3)
C50 0.073(2) 0.068(2) 0.0475(19) 0.0094(18) -0.0205(18) -0.031(2)
C51 0.0477(18) 0.0318(15) 0.0330(14) -0.0045(13) 0.0029(13) -0.0141(13)
C52 0.0480(18) 0.0369(16) 0.0397(16) -0.0055(14) 0.0083(14) -0.0094(14)
C53 0.059(2) 0.0446(19) 0.0516(19) -0.0082(17) 0.0153(17) -0.0071(17)
C54 0.090(3) 0.047(2) 0.050(2) -0.0159(17) 0.021(2) -0.010(2)
C55 0.101(3) 0.057(2) 0.068(2) -0.037(2) 0.007(2) -0.029(2)
C56 0.066(2) 0.062(2) 0.069(2) -0.0288(19) 0.003(2) -0.0276(19)

loop_
_atom_type_symbol
_atom_type_description
_atom_type_scat_dispersion_real
_atom_type_scat_dispersion_imag
_atom_type_scat_source
C C 0.0033 0.0016 'International Tables Vol C Tables 4.2.6.8 and 6.1.1.4'
H H 0.0000 0.0000 'International Tables Vol C Tables 4.2.6.8 and 6.1.1.4'
N N 0.0061 0.0033 'International Tables Vol C Tables 4.2.6.8 and 6.1.1.4'
O O 0.0106 0.0060 'International Tables Vol C Tables 4.2.6.8 and 6.1.1.4'
P P 0.1023 0.0942 'International Tables Vol C Tables 4.2.6.8 and 6.1.1.4'
Ru Ru -1.2594 0.8363 'International Tables Vol C Tables 4.2.6.8 and 6.1.1.4'
S S 0.1246 0.1234 'International Tables Vol C Tables 4.2.6.8 and 6.1.1.4'

loop_
_geom_angle_atom_site_label_1
_geom_angle_atom_site_label_2
_geom_angle_atom_site_label_3
_geom_angle
P1 Ru1 S1 87.05(2)
P2 Ru1 S1 87.97(3)
P2 Ru1 P1 174.70(2)
N1 Ru1 S1 79.38(6)
N1 Ru1 P1 90.94(6)
N1 Ru1 P2 89.94(6)
C1 Ru1 S1 102.19(8)
C1 Ru1 P1 90.18(8)
C1 Ru1 P2 89.09(8)
C1 Ru1 N1 178.12(10)
C1 Ru1 C13 100.24(10)
C13 Ru1 S1 157.56(7)
C13 Ru1 P1 93.42(7)
C13 Ru1 P2 91.87(7)
C13 Ru1 N1 78.19(8)
C2 S1 Ru1 95.12(9)
C21 P1 Ru1 112.76(9)
C21 P1 C27 102.28(12)
C21 P1 C33 108.78(12)
C27 P1 Ru1 116.67(9)
C33 P1 Ru1 114.18(9)
C33 P1 C27 100.89(12)
C39 P2 Ru1 116.68(9)
C39 P2 C51 99.53(13)
C45 P2 Ru1 112.15(10)
C45 P2 C39 107.06(13)
C45 P2 C51 102.62(13)
C51 P2 Ru1 117.12(10)
C7 O2 C6 121.5(2)
C9 O4 C14 118.7(3)
N2 N1 Ru1 124.79(15)
C3 N1 Ru1 118.66(15)
C3 N1 N2 116.54(19)
C2 N2 N1 112.7(2)
C2 N3 C15 131.4(3)
O1 C1 Ru1 177.4(2)
N2 C2 S1 127.78(19)
N2 C2 N3 118.7(2)
N3 C2 S1 113.5(2)
N1 C3 C4 121.8(2)
N1 C3 C5 112.8(2)
C5 C3 C4 125.4(2)
C6 C5 C3 119.5(2)
C13 C5 C3 117.2(2)
C13 C5 C6 123.3(2)
O2 C6 C5 117.2(2)
O3 C6 O2 114.1(2)
O3 C6 C5 128.7(2)
O2 C7 C8 114.7(2)
O2 C7 C12 121.6(2)
C8 C7 C12 123.7(2)
C9 C8 C7 118.9(2)
O4 C9 C10 116.2(2)
C8 C9 O4 124.0(3)
C8 C9 C10 119.8(2)
C11 C10 C9 120.5(2)
C10 C11 C12 122.3(2)
C7 C12 C11 114.8(2)
C7 C12 C13 120.0(2)
C11 C12 C13 125.0(2)
C5 C13 Ru1 112.70(16)
C5 C13 C12 115.5(2)
C12 C13 Ru1 131.84(17)
C16 C15 N3 116.9(3)
C20 C15 N3 124.6(3)
C20 C15 C16 118.4(3)
C17 C16 C15 120.7(3)
C18 C17 C16 120.6(3)
C19 C18 C17 118.8(3)
C18 C19 C20 122.1(3)
C15 C20 C19 119.4(3)
C22 C21 P1 120.0(2)
C22 C21 C26 117.2(2)
C26 C21 P1 122.3(2)
C21 C22 C23 121.7(3)
C24 C23 C22 119.6(3)
C25 C24 C23 119.6(3)
C24 C25 C26 121.1(3)
C25 C26 C21 120.7(3)
C28 C27 P1 119.3(2)
C32 C27 P1 122.4(2)
C32 C27 C28 118.3(2)
C29 C28 C27 120.5(3)
C30 C29 C28 120.3(3)
C29 C30 C31 120.3(3)
C30 C31 C32 119.7(3)
C27 C32 C31 121.0(3)
C34 C33 P1 119.4(2)
C38 C33 P1 122.3(2)
C38 C33 C34 117.8(2)
C35 C34 C33 120.6(3)
C36 C35 C34 120.5(3)
C35 C36 C37 119.9(3)
C36 C37 C38 120.1(3)
C33 C38 C37 121.1(3)
C40 C39 P2 116.6(2)
C40 C39 C44 117.9(3)
C44 C39 P2 125.4(2)
C41 C40 C39 121.4(3)
C42 C41 C40 120.0(3)
C43 C42 C41 119.7(3)
C42 C43 C44 121.0(3)
C39 C44 C43 119.9(3)
C46 C45 P2 120.6(2)
C50 C45 P2 119.8(3)
C50 C45 C46 119.0(3)
C45 C46 C47 119.0(4)
C48 C47 C46 120.2(4)
C49 C48 C47 121.1(4)
C48 C49 C50 119.4(4)
C49 C50 C45 121.3(4)
C52 C51 P2 122.9(2)
C52 C51 C56 117.9(3)
C56 C51 P2 119.2(2)
C53 C52 C51 120.9(3)
C54 C53 C52 120.5(4)
C55 C54 C53 119.7(3)
C54 C55 C56 121.2(4)
C51 C56 C55 119.7(4)

loop_
_geom_bond_atom_site_label_1
_geom_bond_atom_site_label_2
_geom_bond_distance
Ru1 S1 2.4421(7)
Ru1 P1 2.3767(7)
Ru1 P2 2.3763(7)
Ru1 N1 2.0772(19)
Ru1 C1 1.848(2)
Ru1 C13 2.062(2)
S1 C2 1.737(3)
P1 C21 1.831(2)
P1 C27 1.840(3)
P1 C33 1.838(3)
P2 C39 1.835(3)
P2 C45 1.827(3)
P2 C51 1.841(3)
O1 C1 1.152(3)
O2 C6 1.384(3)
O2 C7 1.370(3)
O3 C6 1.210(3)
O4 C9 1.370(3)
O4 C14 1.411(4)
N1 N2 1.392(3)
N1 C3 1.302(3)
N2 C2 1.297(3)
N3 C2 1.374(3)
N3 C15 1.403(4)
C3 C4 1.494(3)
C3 C5 1.463(3)
C5 C6 1.436(3)
C5 C13 1.400(3)
C7 C8 1.388(4)
C7 C12 1.391(3)
C8 C9 1.364(4)
C9 C10 1.380(4)
C10 C11 1.370(4)
C11 C12 1.403(3)
C12 C13 1.459(3)
C15 C16 1.377(4)
C15 C20 1.373(4)
C16 C17 1.377(5)
C17 C18 1.353(5)
C18 C19 1.350(5)
C19 C20 1.376(4)
C21 C22 1.377(4)
C21 C26 1.393(4)
C22 C23 1.383(4)
C23 C24 1.374(4)
C24 C25 1.354(4)
C25 C26 1.375(4)
C27 C28 1.392(4)
C27 C32 1.380(4)
C28 C29 1.383(4)
C29 C30 1.365(4)
C30 C31 1.371(4)
C31 C32 1.389(4)
C33 C34 1.387(4)
C33 C38 1.377(4)
C34 C35 1.386(4)
C35 C36 1.356(5)
C36 C37 1.367(4)
C37 C38 1.383(4)
C39 C40 1.382(4)
C39 C44 1.383(4)
C40 C41 1.378(4)
C41 C42 1.362(5)
C42 C43 1.359(5)
C43 C44 1.388(5)
C45 C46 1.393(4)
C45 C50 1.380(4)
C46 C47 1.395(5)
C47 C48 1.368(7)
C48 C49 1.356(7)
C49 C50 1.375(5)
C51 C52 1.384(4)
C51 C56 1.394(4)
C52 C53 1.381(4)
C53 C54 1.364(5)
C54 C55 1.345(6)
C55 C56 1.396(5)
